data_4089419
loop_
_publ_author_name
'Choi, Jun-Chul'
'Shiraishi, Kouichi'
'Takenaka, Yasumasa'
'Yasuda, Hiroyuki'
'Sakakura, Toshiyasu'

_publ_section_title
;
 Synthesis and Reactivity of Five-Membered Palladalactones from
 Arylallenes and Carbon Dioxide: Relevance to Catalytic Lactone Synthesis
;
_journal_issue 11
_journal_name_full Organometallics
_journal_page_first 3411
_journal_paper_doi 10.1021/om400089n
_journal_volume 32
_journal_year 2013
_chemical_formula_moiety 'C24 H34 P2 Pd'
_chemical_formula_sum 'C24 H34 P2 Pd'
_chemical_formula_weight 490.85
_space_group_IT_number 60
_space_group_name_Hall '-P 2n 2ab'
_space_group_name_H-M_alt 'P b c n'
_symmetry_cell_setting orthorhombic
_symmetry_space_group_name_H-M 'P b c n'
_atom_sites_solution_hydrogens geom
_atom_sites_solution_primary direct
_atom_sites_solution_secondary difmap
_audit_creation_method SHELXL-97
_cell_angle_alpha 90.00
_cell_angle_beta 90.00
_cell_angle_gamma 90.00
_cell_formula_units_Z 4
_cell_length_a 11.5722(7)
_cell_length_b 15.5202(9)
_cell_length_c 13.4168(8)
_cell_measurement_reflns_used 9913
_cell_measurement_temperature 123(2)
_cell_measurement_theta_max 28.34
_cell_measurement_theta_min 2.20
_cell_volume 2409.7(2)
_computing_cell_refinement 'Bruker SAINT'
_computing_data_collection 'Bruker APEX2'
_computing_data_reduction 'Bruker SAINT'
_computing_molecular_graphics 'Bruker SHELXTL'
_computing_publication_material 'Bruker SHELXTL'
_computing_structure_refinement 'SHELXL-97 (Sheldrick, 1997)'
_computing_structure_solution 'SHELXS-97 (Sheldrick, 1990)'
_diffrn_ambient_temperature 123(2)
_diffrn_detector_area_resol_mean 8.333
_diffrn_measured_fraction_theta_full 1.000
_diffrn_measured_fraction_theta_max 1.000
_diffrn_measurement_device_type 'Bruker APEX-II CCD'
_diffrn_measurement_method '\f and \w scans'
_diffrn_radiation_monochromator graphite
_diffrn_radiation_source 'rotating unit'
_diffrn_radiation_type MoK\a
_diffrn_radiation_wavelength 0.71073
_diffrn_reflns_av_R_equivalents 0.0266
_diffrn_reflns_av_sigmaI/netI 0.0138
_diffrn_reflns_limit_h_max 15
_diffrn_reflns_limit_h_min -15
_diffrn_reflns_limit_k_max 19
_diffrn_reflns_limit_k_min -20
_diffrn_reflns_limit_l_max 17
_diffrn_reflns_limit_l_min -17
_diffrn_reflns_number 25249
_diffrn_reflns_theta_full 27.50
_diffrn_reflns_theta_max 27.50
_diffrn_reflns_theta_min 2.20
_diffrn_standards_number 0.0
_exptl_absorpt_coefficient_mu 0.909
_exptl_absorpt_correction_T_max 0.8391
_exptl_absorpt_correction_T_min 0.7125
_exptl_absorpt_correction_type empirical
_exptl_absorpt_process_details sadads
_exptl_crystal_colour colorless
_exptl_crystal_density_diffrn 1.353
_exptl_crystal_density_method 'not measured'
_exptl_crystal_description block
_exptl_crystal_F_000 1016
_exptl_crystal_size_max 0.40
_exptl_crystal_size_mid 0.30
_exptl_crystal_size_min 0.20
_refine_diff_density_max 1.089
_refine_diff_density_min -0.740
_refine_diff_density_rms 0.074
_refine_ls_extinction_method none
_refine_ls_goodness_of_fit_ref 1.063
_refine_ls_hydrogen_treatment constr
_refine_ls_matrix_type full
_refine_ls_number_parameters 126
_refine_ls_number_reflns 2766
_refine_ls_number_restraints 0
_refine_ls_restrained_S_all 1.063
_refine_ls_R_factor_all 0.0311
_refine_ls_R_factor_gt 0.0262
_refine_ls_shift/su_max 0.001
_refine_ls_shift/su_mean 0.000
_refine_ls_structure_factor_coef Fsqd
_refine_ls_weighting_details 'calc w=1/[\s^2^(Fo^2^)+(0.0461P)^2^+1.6195P] where P=(Fo^2^+2Fc^2^)/3'
_refine_ls_weighting_scheme calc
_refine_ls_wR_factor_gt 0.0706
_refine_ls_wR_factor_ref 0.0779
_reflns_number_gt 2439
_reflns_number_total 2766
_reflns_threshold_expression >2sigma(I)
_cod_data_source_file om400089n_si_002.cif
_cod_data_source_block 3a
_cod_depositor_comments
;
The following automatic conversions were performed:

data item '_symmetry_cell_setting' value 'Orthorhombic' was changed
to 'orthorhombic' in accordance with the
/home/saulius/struct/COD-crude-data/automatic-downloads/DataCite-retrospective/ACS/depositions/lib/dictionaries/cif_core.dic
dictionary named 'cif_core.dic' version 2.4.2 last updated on
2011-04-26.

Automatic conversion script
Id: cif_fix_values 6909 2019-04-08 15:41:33Z antanas 
;
_cod_original_sg_symbol_H-M Pbcn
_cod_database_code 4089419

loop_
_symmetry_equiv_pos_as_xyz
'x, y, z'
'x+1/2, -y+1/2, -z'
'-x, y, -z+1/2'
'-x+1/2, -y+1/2, z+1/2'
'-x, -y, -z'
'-x-1/2, y-1/2, z'
'x, -y, z-1/2'
'x-1/2, y-1/2, -z-1/2'

loop_
_atom_site_label
_atom_site_type_symbol
_atom_site_fract_x
_atom_site_fract_y
_atom_site_fract_z
_atom_site_U_iso_or_equiv
_atom_site_adp_type
_atom_site_occupancy
_atom_site_symmetry_multiplicity
_atom_site_calc_flag
_atom_site_refinement_flags
Pd1 Pd 0.5000 0.447485(11) 0.2500 0.01926(9) Uani 1 2 d S
P1 P 0.61584(4) 0.54627(3) 0.16718(4) 0.02495(12) Uani 1 1 d .
C1 C 0.5552(2) 0.64280(14) 0.1115(2) 0.0460(6) Uani 1 1 d .
H1 H 0.5206 0.6787 0.1636 0.069 Uiso 1 1 calc R
H2 H 0.4958 0.6266 0.0629 0.069 Uiso 1 1 calc R
H3 H 0.6165 0.6752 0.0778 0.069 Uiso 1 1 calc R
C2 C 0.7261(2) 0.58948(17) 0.24975(16) 0.0412(6) Uani 1 1 d .
H4 H 0.7747 0.6303 0.2129 0.062 Uiso 1 1 calc R
H5 H 0.7741 0.5423 0.2751 0.062 Uiso 1 1 calc R
H6 H 0.6891 0.6192 0.3057 0.062 Uiso 1 1 calc R
C3 C 0.7040(2) 0.50626(15) 0.06440(19) 0.0481(6) Uani 1 1 d .
H7 H 0.6538 0.4896 0.0088 0.072 Uiso 1 1 calc R
H8 H 0.7484 0.4561 0.0867 0.072 Uiso 1 1 calc R
H9 H 0.7572 0.5516 0.0425 0.072 Uiso 1 1 calc R
C4 C 0.58483(15) 0.34585(10) 0.17749(13) 0.0217(3) Uani 1 1 d .
H10 H 0.5849 0.3562 0.1047 0.026 Uiso 1 1 calc R
H11 H 0.6661 0.3429 0.2003 0.026 Uiso 1 1 calc R
C5 C 0.52568(15) 0.26271(11) 0.19935(13) 0.0207(3) Uani 1 1 d .
C6 C 0.50792(14) 0.19463(12) 0.13804(14) 0.0215(4) Uani 1 1 d .
H12 H 0.4593 0.1507 0.1639 0.026 Uiso 1 1 calc R
C7 C 0.55308(15) 0.17897(11) 0.03728(13) 0.0216(3) Uani 1 1 d .
C8 C 0.49595(16) 0.11777(14) -0.02172(15) 0.0276(4) Uani 1 1 d .
H13 H 0.4292 0.0898 0.0038 0.033 Uiso 1 1 calc R
C9 C 0.5350(2) 0.09716(15) -0.11677(15) 0.0357(5) Uani 1 1 d .
H14 H 0.4945 0.0558 -0.1556 0.043 Uiso 1 1 calc R
C10 C 0.6327(2) 0.13669(14) -0.15500(15) 0.0369(5) Uani 1 1 d .
H15 H 0.6585 0.1235 -0.2205 0.044 Uiso 1 1 calc R
C11 C 0.69258(18) 0.19576(12) -0.09691(14) 0.0304(4) Uani 1 1 d .
H16 H 0.7607 0.2221 -0.1222 0.037 Uiso 1 1 calc R
C12 C 0.65345(16) 0.21656(11) -0.00206(14) 0.0244(4) Uani 1 1 d .
H17 H 0.6954 0.2570 0.0369 0.029 Uiso 1 1 calc R

loop_
_atom_site_aniso_label
_atom_site_aniso_U_11
_atom_site_aniso_U_22
_atom_site_aniso_U_33
_atom_site_aniso_U_23
_atom_site_aniso_U_13
_atom_site_aniso_U_12
Pd1 0.01856(13) 0.01482(12) 0.02439(13) 0.000 0.00067(6) 0.000
P1 0.0232(2) 0.0173(2) 0.0344(3) 0.00222(17) 0.0030(2) -0.00103(17)
C1 0.0370(12) 0.0365(12) 0.0645(16) 0.0220(11) 0.0052(11) 0.0028(10)
C2 0.0288(12) 0.0442(14) 0.0506(14) 0.0024(9) -0.0039(8) -0.0116(10)
C3 0.0589(15) 0.0288(11) 0.0566(14) -0.0045(10) 0.0317(12) -0.0124(10)
C4 0.0231(8) 0.0181(8) 0.0239(8) 0.0003(6) 0.0024(6) 0.0023(6)
C5 0.0201(8) 0.0197(8) 0.0221(9) 0.0030(7) 0.0009(7) 0.0022(6)
C6 0.0225(9) 0.0178(8) 0.0241(9) 0.0017(7) 0.0012(6) -0.0007(6)
C7 0.0235(9) 0.0182(8) 0.0231(8) 0.0023(6) 0.0001(7) 0.0040(7)
C8 0.0293(10) 0.0290(10) 0.0247(10) -0.0015(8) 0.0001(7) -0.0049(7)
C9 0.0413(11) 0.0397(12) 0.0262(10) -0.0075(8) 0.0005(9) -0.0060(10)
C10 0.0439(12) 0.0429(12) 0.0240(9) -0.0038(8) 0.0079(9) -0.0011(9)
C11 0.0309(10) 0.0294(10) 0.0311(10) 0.0036(8) 0.0081(8) 0.0001(8)
C12 0.0251(8) 0.0193(8) 0.0289(9) 0.0015(7) 0.0009(7) 0.0020(7)

loop_
_atom_type_symbol
_atom_type_description
_atom_type_scat_dispersion_real
_atom_type_scat_dispersion_imag
_atom_type_scat_source
C C 0.0033 0.0016 'International Tables Vol C Tables 4.2.6.8 and 6.1.1.4'
H H 0.0000 0.0000 'International Tables Vol C Tables 4.2.6.8 and 6.1.1.4'
P P 0.1023 0.0942 'International Tables Vol C Tables 4.2.6.8 and 6.1.1.4'
Pd Pd -0.9988 1.0072 'International Tables Vol C Tables 4.2.6.8 and 6.1.1.4'

loop_
_geom_angle_atom_site_label_1
_geom_angle_atom_site_label_2
_geom_angle_atom_site_label_3
_geom_angle
_geom_angle_site_symmetry_1
_geom_angle_site_symmetry_3
C4 Pd1 C4 82.45(9) 3_655 .
C4 Pd1 P1 90.25(5) 3_655 3_655
C4 Pd1 P1 171.77(5) . 3_655
C4 Pd1 P1 171.77(5) 3_655 .
C4 Pd1 P1 90.25(5) . .
P1 Pd1 P1 97.27(2) 3_655 .
C1 P1 C2 102.58(12) . .
C1 P1 C3 100.71(12) . .
C2 P1 C3 101.16(12) . .
C1 P1 Pd1 121.28(8) . .
C2 P1 Pd1 110.95(8) . .
C3 P1 Pd1 117.40(7) . .
P1 C1 H1 109.5 . .
P1 C1 H2 109.5 . .
H1 C1 H2 109.5 . .
P1 C1 H3 109.5 . .
H1 C1 H3 109.5 . .
H2 C1 H3 109.5 . .
P1 C2 H4 109.5 . .
P1 C2 H5 109.5 . .
H4 C2 H5 109.5 . .
P1 C2 H6 109.5 . .
H4 C2 H6 109.5 . .
H5 C2 H6 109.5 . .
P1 C3 H7 109.5 . .
P1 C3 H8 109.5 . .
H7 C3 H8 109.5 . .
P1 C3 H9 109.5 . .
H7 C3 H9 109.5 . .
H8 C3 H9 109.5 . .
C5 C4 Pd1 110.19(11) . .
C5 C4 H10 109.6 . .
Pd1 C4 H10 109.6 . .
C5 C4 H11 109.6 . .
Pd1 C4 H11 109.6 . .
H10 C4 H11 108.1 . .
C6 C5 C5 119.70(13) . 3_655
C6 C5 C4 128.73(16) . .
C5 C5 C4 111.37(11) 3_655 .
C5 C6 C7 129.31(17) . .
C5 C6 H12 115.3 . .
C7 C6 H12 115.3 . .
C8 C7 C12 117.37(16) . .
C8 C7 C6 117.62(16) . .
C12 C7 C6 124.87(16) . .
C9 C8 C7 121.36(18) . .
C9 C8 H13 119.3 . .
C7 C8 H13 119.3 . .
C10 C9 C8 120.2(2) . .
C10 C9 H14 119.9 . .
C8 C9 H14 119.9 . .
C9 C10 C11 119.48(19) . .
C9 C10 H15 120.3 . .
C11 C10 H15 120.3 . .
C12 C11 C10 120.33(18) . .
C12 C11 H16 119.8 . .
C10 C11 H16 119.8 . .
C11 C12 C7 121.20(17) . .
C11 C12 H17 119.4 . .
C7 C12 H17 119.4 . .

loop_
_geom_bond_atom_site_label_1
_geom_bond_atom_site_label_2
_geom_bond_distance
_geom_bond_site_symmetry_2
Pd1 C4 2.0973(16) 3_655
Pd1 C4 2.0973(16) .
Pd1 P1 2.3200(5) 3_655
Pd1 P1 2.3200(5) .
P1 C1 1.815(2) .
P1 C2 1.818(2) .
P1 C3 1.824(2) .
C1 H1 0.9800 .
C1 H2 0.9800 .
C1 H3 0.9800 .
C2 H4 0.9800 .
C2 H5 0.9800 .
C2 H6 0.9800 .
C3 H7 0.9800 .
C3 H8 0.9800 .
C3 H9 0.9800 .
C4 C5 1.490(2) .
C4 H10 0.9900 .
C4 H11 0.9900 .
C5 C6 1.355(3) .
C5 C5 1.484(3) 3_655
C6 C7 1.470(2) .
C6 H12 0.9500 .
C7 C8 1.402(3) .
C7 C12 1.403(2) .
C8 C9 1.390(3) .
C8 H13 0.9500 .
C9 C10 1.384(3) .
C9 H14 0.9500 .
C10 C11 1.389(3) .
C10 H15 0.9500 .
C11 C12 1.389(3) .
C11 H16 0.9500 .
C12 H17 0.9500 .

loop_
_geom_torsion_atom_site_label_1
_geom_torsion_atom_site_label_2
_geom_torsion_atom_site_label_3
_geom_torsion_atom_site_label_4
_geom_torsion
_geom_torsion_site_symmetry_1
_geom_torsion_site_symmetry_4
C4 Pd1 P1 C1 162.8(4) 3_655 .
C4 Pd1 P1 C1 135.39(12) . .
P1 Pd1 P1 C1 -41.26(11) 3_655 .
C4 Pd1 P1 C2 -76.8(4) 3_655 .
C4 Pd1 P1 C2 -104.25(11) . .
P1 Pd1 P1 C2 79.10(10) 3_655 .
C4 Pd1 P1 C3 38.8(4) 3_655 .
C4 Pd1 P1 C3 11.33(12) . .
P1 Pd1 P1 C3 -165.32(11) 3_655 .
C4 Pd1 C4 C5 11.28(8) 3_655 .
P1 Pd1 C4 C5 -16.4(4) 3_655 .
P1 Pd1 C4 C5 -172.53(12) . .
Pd1 C4 C5 C6 142.56(16) . .
Pd1 C4 C5 C5 -32.4(2) . 3_655
C5 C5 C6 C7 -177.45(18) 3_655 .
C4 C5 C6 C7 8.0(3) . .
C5 C6 C7 C8 -161.20(19) . .
C5 C6 C7 C12 23.1(3) . .
C12 C7 C8 C9 -2.0(3) . .
C6 C7 C8 C9 -178.05(19) . .
C7 C8 C9 C10 0.5(3) . .
C8 C9 C10 C11 1.3(3) . .
C9 C10 C11 C12 -1.5(3) . .
C10 C11 C12 C7 -0.1(3) . .
C8 C7 C12 C11 1.9(3) . .
C6 C7 C12 C11 177.55(17) . .
